data_7244763
loop_
_publ_author_name
'Wu, Zhi-li'
'Li, Jia-yu'
'Huang, Peng-li'
'Sun, Ze-shi'
'Li, Hui-liang'
'Zhang, Wei-dong'

_publ_section_title
;
 New ent-kaurane diterpenoid acids from Nouelia insignis Franch and their
 anti-inflammatory activity
;
_journal_issue 18
_journal_name_full 'RSC Advances'
_journal_page_first 11155
_journal_page_last 11163
_journal_paper_doi 10.1039/D2RA01684B
_journal_volume 12
_journal_year 2022
_chemical_absolute_configuration rmad
_chemical_formula_moiety 'C20 H28 O4'
_chemical_formula_sum 'C20 H28 O4'
_chemical_formula_weight 332.42
_space_group_crystal_system monoclinic
_space_group_IT_number 4
_space_group_name_Hall 'P 2yb'
_space_group_name_H-M_alt 'P 1 21 1'
_atom_sites_solution_hydrogens geom
_atom_sites_solution_primary dual
_audit_creation_date 2022-02-28
_audit_creation_method
;
Olex2 1.5
(compiled 2021.12.09 svn.r5202d8cf for OlexSys, GUI svn.r6439)
;
_audit_update_record
;
2022-03-04 deposited with the CCDC.	2022-04-05 downloaded from the CCDC.
;
_cell_angle_alpha 90
_cell_angle_beta 98.573(2)
_cell_angle_gamma 90
_cell_formula_units_Z 2
_cell_length_a 6.4502(3)
_cell_length_b 14.2302(6)
_cell_length_c 9.9729(4)
_cell_measurement_reflns_used 9946
_cell_measurement_temperature 293.00
_cell_measurement_theta_max 54.977
_cell_measurement_theta_min 6.038
_cell_volume 905.16(7)
_computing_cell_refinement 'SAINT v8.37A (Bruker, 2015)'
_computing_data_reduction 'SAINT v8.37A (Bruker, 2015)'
_computing_molecular_graphics 'Olex2 1.5 (Dolomanov et al., 2009)'
_computing_publication_material 'Olex2 1.5 (Dolomanov et al., 2009)'
_computing_structure_refinement 'SHELXL 2018/3 (Sheldrick, 2015)'
_computing_structure_solution 'SHELXT 2018/2 (Sheldrick, 2018)'
_diffrn_ambient_temperature 293.00
_diffrn_measured_fraction_theta_full 0.993
_diffrn_measured_fraction_theta_max 0.993
_diffrn_measurement_device_type 'Bruker D8 Venture'
_diffrn_measurement_method '\f and \w scans'
_diffrn_radiation_type GaK\a
_diffrn_radiation_wavelength 1.34139
_diffrn_reflns_av_R_equivalents 0.0564
_diffrn_reflns_av_unetI/netI 0.0541
_diffrn_reflns_Laue_measured_fraction_full 0.993
_diffrn_reflns_Laue_measured_fraction_max 0.993
_diffrn_reflns_limit_h_max 7
_diffrn_reflns_limit_h_min -7
_diffrn_reflns_limit_k_max 17
_diffrn_reflns_limit_k_min -17
_diffrn_reflns_limit_l_max 12
_diffrn_reflns_limit_l_min -12
_diffrn_reflns_number 11155
_diffrn_reflns_point_group_measured_fraction_full 0.986
_diffrn_reflns_point_group_measured_fraction_max 0.986
_diffrn_reflns_theta_full 53.594
_diffrn_reflns_theta_max 54.989
_diffrn_reflns_theta_min 6.036
_diffrn_source_current 2.86
_diffrn_source_power 0.1995708
_diffrn_source_voltage 69.78
_diffrn_standards_number 0
_exptl_absorpt_coefficient_mu 0.427
_exptl_absorpt_correction_T_max 0.7508
_exptl_absorpt_correction_T_min 0.5340
_exptl_absorpt_correction_type multi-scan
_exptl_absorpt_process_details
;
SADABS-2016/2 (Bruker,2016/2) was used for absorption correction.
wR2(int) was 0.1631 before and 0.0915 after correction.
The Ratio of minimum to maximum transmission is 0.7112.
The \l/2 correction factor is Not present.
;
_exptl_crystal_colour colourless
_exptl_crystal_colour_primary colourless
_exptl_crystal_density_diffrn 1.220
_exptl_crystal_description block
_exptl_crystal_F_000 360
_exptl_crystal_size_max 0.15
_exptl_crystal_size_mid 0.07
_exptl_crystal_size_min 0.05
_refine_diff_density_max 0.272
_refine_diff_density_min -0.235
_refine_diff_density_rms 0.054
_refine_ls_abs_structure_details
;
 Flack x determined using 1535 quotients [(I+)-(I-)]/[(I+)+(I-)]
 (Parsons, Flack and Wagner, Acta Cryst. B69 (2013) 249-259).
;
_refine_ls_abs_structure_Flack 0.01(11)
_refine_ls_extinction_method none
_refine_ls_goodness_of_fit_ref 1.080
_refine_ls_hydrogen_treatment constr
_refine_ls_matrix_type full
_refine_ls_number_parameters 221
_refine_ls_number_reflns 3409
_refine_ls_number_restraints 1
_refine_ls_restrained_S_all 1.080
_refine_ls_R_factor_all 0.0413
_refine_ls_R_factor_gt 0.0407
_refine_ls_shift/su_max 0.003
_refine_ls_shift/su_mean 0.001
_refine_ls_structure_factor_coef Fsqd
_refine_ls_weighting_details 'w=1/[\s^2^(Fo^2^)+(0.0662P)^2^+0.0654P] where P=(Fo^2^+2Fc^2^)/3'
_refine_ls_weighting_scheme calc
_refine_ls_wR_factor_gt 0.1083
_refine_ls_wR_factor_ref 0.1090
_reflns_Friedel_coverage 0.903
_reflns_Friedel_fraction_full 0.978
_reflns_Friedel_fraction_max 0.978
_reflns_number_gt 3334
_reflns_number_total 3409
_reflns_threshold_expression 'I > 2\s(I)'
_cod_data_source_file d2ra01684b2.cif
_cod_data_source_block mj22102_0m
_cod_database_code 7244763
_shelx_shelxl_version_number 2018/3
_shelx_space_group_comment
;
The symmetry employed for this shelxl refinement is uniquely defined
by the following loop, which should always be used as a source of
symmetry information in preference to the above space-group names.
They are only intended as comments.
;
_shelx_estimated_absorpt_t_max 0.979
_shelx_estimated_absorpt_t_min 0.939
_olex2_refinement_description
;
1. Fixed Uiso
 At 1.2 times of:
  All C(H) groups, All C(H,H) groups
 At 1.5 times of:
  All C(H,H,H) groups, All O(H) groups
2.a Ternary CH refined with riding coordinates:
 C2(H2A), C5(H5), C9(H9), C13(H13)
2.b Secondary CH2 refined with riding coordinates:
 C1(H1A,H1B), C3(H3A,H3B), C6(H6A,H6B), C7(H7A,H7B), C11(H11A,H11B), C12(H12A,
 H12B), C14(H14A,H14B)
2.c X=CH2 refined with riding coordinates:
 C17(H17A,H17B)
2.d Idealised Me refined as rotating group:
 C18(H18A,H18B,H18C), C20(H20A,H20B,H20C)
2.e Idealised tetrahedral OH refined as rotating group:
 O1(H1), O2(H2)
;
_olex2_submission_special_instructions 'No special instructions were received'

loop_
_space_group_symop_operation_xyz
'x, y, z'
'-x, y+1/2, -z'

loop_
_atom_site_label
_atom_site_type_symbol
_atom_site_fract_x
_atom_site_fract_y
_atom_site_fract_z
_atom_site_U_iso_or_equiv
_atom_site_adp_type
_atom_site_occupancy
_atom_site_site_symmetry_order
_atom_site_calc_flag
_atom_site_refinement_flags_posn
_atom_site_refinement_flags_adp
_atom_site_refinement_flags_occupancy
_atom_site_disorder_assembly
_atom_site_disorder_group
O1 O -0.1293(2) 0.50296(15) 0.31150(15) 0.0444(4) Uani 1 1 d . . . . .
H1 H -0.107916 0.503582 0.232485 0.067 Uiso 1 1 calc R U . . .
O2 O 0.5145(2) 0.43164(16) 0.37479(17) 0.0490(5) Uani 1 1 d . . . . .
H2 H 0.634179 0.443163 0.361184 0.073 Uiso 1 1 calc R U . . .
O3 O 0.6824(3) 0.37602(16) 0.5693(2) 0.0550(5) Uani 1 1 d . . . . .
O4 O 0.0110(3) 0.50839(15) 1.06457(18) 0.0547(5) Uani 1 1 d . . . . .
C1 C 0.0385(3) 0.54299(14) 0.5324(2) 0.0328(5) Uani 1 1 d . . . . .
H1A H -0.088899 0.519356 0.561194 0.039 Uiso 1 1 calc R U . . .
H1B H 0.019268 0.609696 0.514709 0.039 Uiso 1 1 calc R U . . .
C2 C 0.0688(3) 0.49413(17) 0.4010(2) 0.0340(5) Uani 1 1 d . . . . .
H2A H 0.179219 0.526094 0.360744 0.041 Uiso 1 1 calc R U . . .
C3 C 0.1234(3) 0.39146(16) 0.4214(2) 0.0348(5) Uani 1 1 d . . . . .
H3A H 0.158508 0.366503 0.337071 0.042 Uiso 1 1 calc R U . . .
H3B H 0.000153 0.358210 0.441042 0.042 Uiso 1 1 calc R U . . .
C4 C 0.3060(3) 0.37066(14) 0.5352(2) 0.0317(5) Uani 1 1 d . . . . .
C5 C 0.2646(3) 0.42274(12) 0.6661(2) 0.0276(4) Uani 1 1 d . . . . .
H5 H 0.132014 0.396379 0.685671 0.033 Uiso 1 1 calc R U . . .
C6 C 0.4207(4) 0.40218(18) 0.7933(2) 0.0444(6) Uani 1 1 d . . . . .
H6A H 0.549230 0.437040 0.790334 0.053 Uiso 1 1 calc R U . . .
H6B H 0.454471 0.335717 0.797339 0.053 Uiso 1 1 calc R U . . .
C7 C 0.3260(5) 0.43052(19) 0.9187(2) 0.0481(6) Uani 1 1 d . . . . .
H7A H 0.198773 0.394735 0.921791 0.058 Uiso 1 1 calc R U . . .
H7B H 0.423993 0.415585 0.999429 0.058 Uiso 1 1 calc R U . . .
C8 C 0.2754(4) 0.53481(16) 0.9180(2) 0.0360(5) Uani 1 1 d . . . . .
C9 C 0.1400(3) 0.56434(13) 0.7815(2) 0.0283(4) Uani 1 1 d . . . . .
H9 H 0.006380 0.531539 0.781194 0.034 Uiso 1 1 calc R U . . .
C10 C 0.2212(3) 0.52971(12) 0.6491(2) 0.0261(4) Uani 1 1 d . . . . .
C11 C 0.0826(5) 0.67051(16) 0.7831(3) 0.0479(6) Uani 1 1 d . . . . .
H11A H 0.050017 0.691885 0.689954 0.057 Uiso 1 1 calc R U . . .
H11B H -0.043964 0.676927 0.824054 0.057 Uiso 1 1 calc R U . . .
C12 C 0.2494(6) 0.73585(19) 0.8579(3) 0.0662(9) Uani 1 1 d . . . . .
H12A H 0.184720 0.794949 0.876894 0.079 Uiso 1 1 calc R U . . .
H12B H 0.354453 0.748951 0.800185 0.079 Uiso 1 1 calc R U . . .
C13 C 0.3554(5) 0.6924(2) 0.9909(3) 0.0600(8) Uani 1 1 d . . . . .
H13 H 0.454897 0.735997 1.042134 0.072 Uiso 1 1 calc R U . . .
C14 C 0.4624(5) 0.6011(2) 0.9581(3) 0.0558(7) Uani 1 1 d . . . . .
H14A H 0.554841 0.577594 1.036587 0.067 Uiso 1 1 calc R U . . .
H14B H 0.541939 0.609745 0.883808 0.067 Uiso 1 1 calc R U . . .
C15 C 0.1953(5) 0.6572(2) 1.0752(3) 0.0524(6) Uani 1 1 d . . . . .
C16 C 0.1404(4) 0.55984(17) 1.0266(2) 0.0411(5) Uani 1 1 d . . . . .
C17 C 0.1128(6) 0.7004(3) 1.1720(3) 0.0688(9) Uani 1 1 d . . . . .
H17A H 0.013232 0.669949 1.214846 0.083 Uiso 1 1 calc R U . . .
H17B H 0.154261 0.761273 1.197253 0.083 Uiso 1 1 calc R U . . .
C18 C 0.4102(4) 0.58613(16) 0.6157(2) 0.0387(5) Uani 1 1 d . . . . .
H18A H 0.533688 0.567869 0.676113 0.058 Uiso 1 1 calc R U . . .
H18B H 0.385013 0.652005 0.626339 0.058 Uiso 1 1 calc R U . . .
H18C H 0.429975 0.573742 0.523846 0.058 Uiso 1 1 calc R U . . .
C19 C 0.5207(3) 0.39309(17) 0.4969(2) 0.0354(5) Uani 1 1 d . . . . .
C20 C 0.3084(4) 0.26322(16) 0.5607(3) 0.0476(6) Uani 1 1 d . . . . .
H20A H 0.186899 0.245772 0.600020 0.071 Uiso 1 1 calc R U . . .
H20B H 0.432657 0.246639 0.621544 0.071 Uiso 1 1 calc R U . . .
H20C H 0.307150 0.230696 0.476217 0.071 Uiso 1 1 calc R U . . .

loop_
_atom_site_aniso_label
_atom_site_aniso_U_11
_atom_site_aniso_U_22
_atom_site_aniso_U_33
_atom_site_aniso_U_23
_atom_site_aniso_U_13
_atom_site_aniso_U_12
O1 0.0295(7) 0.0800(12) 0.0246(7) 0.0025(8) 0.0065(6) 0.0008(7)
O2 0.0291(7) 0.0825(13) 0.0379(9) 0.0043(9) 0.0137(6) -0.0015(8)
O3 0.0308(8) 0.0828(14) 0.0531(11) 0.0145(10) 0.0112(7) 0.0045(8)
O4 0.0733(12) 0.0614(11) 0.0344(9) -0.0060(8) 0.0250(8) -0.0088(10)
C1 0.0365(10) 0.0359(10) 0.0268(10) 0.0010(8) 0.0070(8) 0.0050(8)
C2 0.0259(9) 0.0513(12) 0.0253(9) -0.0020(9) 0.0060(7) -0.0030(8)
C3 0.0275(9) 0.0457(11) 0.0331(11) -0.0118(9) 0.0109(8) -0.0057(9)
C4 0.0293(10) 0.0325(10) 0.0356(11) -0.0058(8) 0.0123(8) -0.0018(7)
C5 0.0308(9) 0.0261(9) 0.0276(9) 0.0015(8) 0.0102(7) 0.0009(7)
C6 0.0571(13) 0.0435(12) 0.0323(11) 0.0046(10) 0.0051(10) 0.0205(11)
C7 0.0695(16) 0.0477(13) 0.0276(11) 0.0083(10) 0.0093(10) 0.0191(12)
C8 0.0417(11) 0.0398(11) 0.0269(11) -0.0003(9) 0.0070(8) 0.0032(9)
C9 0.0364(10) 0.0257(9) 0.0240(10) -0.0011(7) 0.0082(8) -0.0007(7)
C10 0.0300(9) 0.0244(9) 0.0252(9) 0.0003(7) 0.0081(7) -0.0026(7)
C11 0.0764(17) 0.0308(11) 0.0372(12) -0.0024(9) 0.0111(12) 0.0098(10)
C12 0.115(3) 0.0324(12) 0.0554(17) -0.0113(12) 0.0269(17) -0.0149(14)
C13 0.0721(18) 0.0585(17) 0.0503(15) -0.0254(13) 0.0116(14) -0.0244(14)
C14 0.0481(14) 0.080(2) 0.0383(13) -0.0178(14) 0.0036(11) -0.0100(13)
C15 0.0670(16) 0.0533(15) 0.0371(13) -0.0133(12) 0.0088(12) -0.0002(13)
C16 0.0514(13) 0.0473(13) 0.0252(10) -0.0032(9) 0.0082(9) 0.0011(10)
C17 0.095(2) 0.0588(18) 0.0550(18) -0.0168(15) 0.0194(17) 0.0054(17)
C18 0.0446(12) 0.0379(10) 0.0362(11) -0.0017(9) 0.0141(9) -0.0153(9)
C19 0.0293(10) 0.0436(11) 0.0354(11) -0.0041(9) 0.0117(8) 0.0031(9)
C20 0.0549(15) 0.0303(10) 0.0616(16) -0.0097(10) 0.0218(12) 0.0008(9)

loop_
_atom_type_symbol
_atom_type_description
_atom_type_scat_dispersion_real
_atom_type_scat_dispersion_imag
_atom_type_scat_source
C C 0.0137 0.0067 'International Tables Vol C Tables 4.2.6.8 and 6.1.1.4'
H H 0.0000 0.0000 'International Tables Vol C Tables 4.2.6.8 and 6.1.1.4'
O O 0.0389 0.0241 'International Tables Vol C Tables 4.2.6.8 and 6.1.1.4'

loop_
_geom_angle_atom_site_label_1
_geom_angle_atom_site_label_2
_geom_angle_atom_site_label_3
_geom_angle
_geom_angle_site_symmetry_1
_geom_angle_site_symmetry_3
_geom_angle_publ_flag
C2 O1 H1 109.5 . . ?
C19 O2 H2 109.5 . . ?
H1A C1 H1B 107.6 . . ?
C2 C1 H1A 108.7 . . ?
C2 C1 H1B 108.7 . . ?
C2 C1 C10 114.38(16) . . ?
C10 C1 H1A 108.7 . . ?
C10 C1 H1B 108.7 . . ?
O1 C2 C1 106.00(16) . . ?
O1 C2 H2A 109.6 . . ?
O1 C2 C3 109.46(18) . . ?
C1 C2 H2A 109.6 . . ?
C3 C2 C1 112.56(17) . . ?
C3 C2 H2A 109.6 . . ?
C2 C3 H3A 108.5 . . ?
C2 C3 H3B 108.5 . . ?
C2 C3 C4 115.05(16) . . ?
H3A C3 H3B 107.5 . . ?
C4 C3 H3A 108.5 . . ?
C4 C3 H3B 108.5 . . ?
C3 C4 C5 108.60(15) . . ?
C3 C4 C20 107.39(19) . . ?
C19 C4 C3 113.53(18) . . ?
C19 C4 C5 112.68(17) . . ?
C19 C4 C20 105.09(17) . . ?
C20 C4 C5 109.32(18) . . ?
C4 C5 H5 104.4 . . ?
C6 C5 C4 115.53(16) . . ?
C6 C5 H5 104.4 . . ?
C6 C5 C10 111.39(17) . . ?
C10 C5 C4 115.20(16) . . ?
C10 C5 H5 104.4 . . ?
C5 C6 H6A 109.8 . . ?
C5 C6 H6B 109.8 . . ?
C5 C6 C7 109.60(19) . . ?
H6A C6 H6B 108.2 . . ?
C7 C6 H6A 109.8 . . ?
C7 C6 H6B 109.8 . . ?
C6 C7 H7A 109.3 . . ?
C6 C7 H7B 109.3 . . ?
H7A C7 H7B 108.0 . . ?
C8 C7 C6 111.5(2) . . ?
C8 C7 H7A 109.3 . . ?
C8 C7 H7B 109.3 . . ?
C7 C8 C9 111.04(18) . . ?
C7 C8 C14 116.0(2) . . ?
C7 C8 C16 111.60(19) . . ?
C14 C8 C9 112.2(2) . . ?
C16 C8 C9 104.57(18) . . ?
C16 C8 C14 100.37(19) . . ?
C8 C9 H9 104.6 . . ?
C8 C9 C10 115.80(16) . . ?
C10 C9 H9 104.6 . . ?
C11 C9 C8 110.82(17) . . ?
C11 C9 H9 104.6 . . ?
C11 C9 C10 115.04(17) . . ?
C1 C10 C5 107.95(15) . . ?
C1 C10 C9 106.47(15) . . ?
C5 C10 C9 107.07(15) . . ?
C18 C10 C1 108.33(17) . . ?
C18 C10 C5 113.56(17) . . ?
C18 C10 C9 113.13(16) . . ?
C9 C11 H11A 108.2 . . ?
C9 C11 H11B 108.2 . . ?
H11A C11 H11B 107.4 . . ?
C12 C11 C9 116.3(2) . . ?
C12 C11 H11A 108.2 . . ?
C12 C11 H11B 108.2 . . ?
C11 C12 H12A 109.3 . . ?
C11 C12 H12B 109.3 . . ?
C11 C12 C13 111.6(2) . . ?
H12A C12 H12B 108.0 . . ?
C13 C12 H12A 109.3 . . ?
C13 C12 H12B 109.3 . . ?
C12 C13 H13 111.6 . . ?
C14 C13 C12 108.4(2) . . ?
C14 C13 H13 111.6 . . ?
C15 C13 C12 111.2(3) . . ?
C15 C13 H13 111.6 . . ?
C15 C13 C14 101.9(3) . . ?
C8 C14 H14A 111.3 . . ?
C8 C14 H14B 111.3 . . ?
C13 C14 C8 102.5(2) . . ?
C13 C14 H14A 111.3 . . ?
C13 C14 H14B 111.3 . . ?
H14A C14 H14B 109.2 . . ?
C16 C15 C13 106.0(2) . . ?
C17 C15 C13 129.5(3) . . ?
C17 C15 C16 124.5(3) . . ?
O4 C16 C8 124.8(2) . . ?
O4 C16 C15 126.9(2) . . ?
C15 C16 C8 108.3(2) . . ?
C15 C17 H17A 120.0 . . ?
C15 C17 H17B 120.0 . . ?
H17A C17 H17B 120.0 . . ?
C10 C18 H18A 109.5 . . ?
C10 C18 H18B 109.5 . . ?
C10 C18 H18C 109.5 . . ?
H18A C18 H18B 109.5 . . ?
H18A C18 H18C 109.5 . . ?
H18B C18 H18C 109.5 . . ?
O2 C19 C4 114.28(18) . . ?
O3 C19 O2 122.6(2) . . ?
O3 C19 C4 123.1(2) . . ?
C4 C20 H20A 109.5 . . ?
C4 C20 H20B 109.5 . . ?
C4 C20 H20C 109.5 . . ?
H20A C20 H20B 109.5 . . ?
H20A C20 H20C 109.5 . . ?
H20B C20 H20C 109.5 . . ?

loop_
_geom_bond_atom_site_label_1
_geom_bond_atom_site_label_2
_geom_bond_distance
_geom_bond_site_symmetry_2
_geom_bond_publ_flag
O1 H1 0.8200 . ?
O1 C2 1.451(2) . ?
O2 H2 0.8200 . ?
O2 C19 1.331(3) . ?
O3 C19 1.202(3) . ?
O4 C16 1.212(3) . ?
C1 H1A 0.9700 . ?
C1 H1B 0.9700 . ?
C1 C2 1.522(3) . ?
C1 C10 1.540(3) . ?
C2 H2A 0.9800 . ?
C2 C3 1.510(3) . ?
C3 H3A 0.9700 . ?
C3 H3B 0.9700 . ?
C3 C4 1.538(3) . ?
C4 C5 1.558(3) . ?
C4 C19 1.524(3) . ?
C4 C20 1.549(3) . ?
C5 H5 0.9800 . ?
C5 C6 1.526(3) . ?
C5 C10 1.552(2) . ?
C6 H6A 0.9700 . ?
C6 H6B 0.9700 . ?
C6 C7 1.526(3) . ?
C7 H7A 0.9700 . ?
C7 H7B 0.9700 . ?
C7 C8 1.519(3) . ?
C8 C9 1.561(3) . ?
C8 C14 1.536(4) . ?
C8 C16 1.530(3) . ?
C9 H9 0.9800 . ?
C9 C10 1.570(3) . ?
C9 C11 1.556(3) . ?
C10 C18 1.537(3) . ?
C11 H11A 0.9700 . ?
C11 H11B 0.9700 . ?
C11 C12 1.530(4) . ?
C12 H12A 0.9700 . ?
C12 H12B 0.9700 . ?
C12 C13 1.530(5) . ?
C13 H13 0.9800 . ?
C13 C14 1.529(5) . ?
C13 C15 1.510(4) . ?
C14 H14A 0.9700 . ?
C14 H14B 0.9700 . ?
C15 C16 1.493(4) . ?
C15 C17 1.321(4) . ?
C17 H17A 0.9300 . ?
C17 H17B 0.9300 . ?
C18 H18A 0.9600 . ?
C18 H18B 0.9600 . ?
C18 H18C 0.9600 . ?
C20 H20A 0.9600 . ?
C20 H20B 0.9600 . ?
C20 H20C 0.9600 . ?

loop_
_geom_torsion_atom_site_label_1
_geom_torsion_atom_site_label_2
_geom_torsion_atom_site_label_3
_geom_torsion_atom_site_label_4
_geom_torsion
_geom_torsion_site_symmetry_1
_geom_torsion_site_symmetry_2
_geom_torsion_site_symmetry_3
_geom_torsion_site_symmetry_4
_geom_torsion_publ_flag
O1 C2 C3 C4 -168.51(16) . . . . ?
C1 C2 C3 C4 -50.9(2) . . . . ?
C2 C1 C10 C5 -52.7(2) . . . . ?
C2 C1 C10 C9 -167.33(17) . . . . ?
C2 C1 C10 C18 70.7(2) . . . . ?
C2 C3 C4 C5 50.3(2) . . . . ?
C2 C3 C4 C19 -75.9(2) . . . . ?
C2 C3 C4 C20 168.43(17) . . . . ?
C3 C4 C5 C6 174.39(19) . . . . ?
C3 C4 C5 C10 -53.4(2) . . . . ?
C3 C4 C19 O2 3.5(3) . . . . ?
C3 C4 C19 O3 -175.2(2) . . . . ?
C4 C5 C6 C7 -161.7(2) . . . . ?
C4 C5 C10 C1 54.6(2) . . . . ?
C4 C5 C10 C9 168.87(15) . . . . ?
C4 C5 C10 C18 -65.5(2) . . . . ?
C5 C4 C19 O2 -120.5(2) . . . . ?
C5 C4 C19 O3 60.8(3) . . . . ?
C5 C6 C7 C8 -60.7(3) . . . . ?
C6 C5 C10 C1 -171.32(17) . . . . ?
C6 C5 C10 C9 -57.0(2) . . . . ?
C6 C5 C10 C18 68.6(2) . . . . ?
C6 C7 C8 C9 52.0(3) . . . . ?
C6 C7 C8 C14 -77.6(3) . . . . ?
C6 C7 C8 C16 168.3(2) . . . . ?
C7 C8 C9 C10 -48.5(3) . . . . ?
C7 C8 C9 C11 178.1(2) . . . . ?
C7 C8 C14 C13 -162.6(2) . . . . ?
C7 C8 C16 O4 -32.3(3) . . . . ?
C7 C8 C16 C15 148.1(2) . . . . ?
C8 C9 C10 C1 165.11(17) . . . . ?
C8 C9 C10 C5 49.8(2) . . . . ?
C8 C9 C10 C18 -76.0(2) . . . . ?
C8 C9 C11 C12 35.6(3) . . . . ?
C9 C8 C14 C13 68.3(3) . . . . ?
C9 C8 C16 O4 87.8(3) . . . . ?
C9 C8 C16 C15 -91.8(2) . . . . ?
C9 C11 C12 C13 -41.6(4) . . . . ?
C10 C1 C2 O1 171.79(17) . . . . ?
C10 C1 C2 C3 52.2(2) . . . . ?
C10 C5 C6 C7 64.3(3) . . . . ?
C10 C9 C11 C12 -98.1(3) . . . . ?
C11 C9 C10 C1 -63.5(2) . . . . ?
C11 C9 C10 C5 -178.75(18) . . . . ?
C11 C9 C10 C18 55.4(2) . . . . ?
C11 C12 C13 C14 60.9(3) . . . . ?
C11 C12 C13 C15 -50.4(3) . . . . ?
C12 C13 C14 C8 -72.6(3) . . . . ?
C12 C13 C15 C16 86.2(3) . . . . ?
C12 C13 C15 C17 -93.1(4) . . . . ?
C13 C15 C16 O4 -176.9(3) . . . . ?
C13 C15 C16 C8 2.7(3) . . . . ?
C14 C8 C9 C10 83.1(2) . . . . ?
C14 C8 C9 C11 -50.2(3) . . . . ?
C14 C8 C16 O4 -155.9(3) . . . . ?
C14 C8 C16 C15 24.5(3) . . . . ?
C14 C13 C15 C16 -29.1(3) . . . . ?
C14 C13 C15 C17 151.6(3) . . . . ?
C15 C13 C14 C8 44.8(3) . . . . ?
C16 C8 C9 C10 -169.00(17) . . . . ?
C16 C8 C9 C11 57.6(2) . . . . ?
C16 C8 C14 C13 -42.3(3) . . . . ?
C17 C15 C16 O4 2.5(5) . . . . ?
C17 C15 C16 C8 -178.0(3) . . . . ?
C19 C4 C5 C6 -58.9(2) . . . . ?
C19 C4 C5 C10 73.2(2) . . . . ?
C20 C4 C5 C6 57.5(2) . . . . ?
C20 C4 C5 C10 -170.32(18) . . . . ?
C20 C4 C19 O2 120.6(2) . . . . ?
C20 C4 C19 O3 -58.1(3) . . . . ?
